data_4315259
loop_
_publ_author_name
'Elisabeth Oehlke'
'Roger Alberto'
'Ulrich Abram'

_publ_contact_author
;
      Ulrich Abram
      Free University of Berlin 
      Institute of Chemistry
      Fabeckstrasse 34-36
      D-14195 Berlin
      Germany
;
_publ_contact_author_email abram@chemie.fu-berlin.de
_publ_contact_author_fax '0049 (0)30 838 52676'
_publ_contact_author_phone '0049 (0)30 838 54002'
_publ_section_title
;
 Synthesis, Characterization, and Structures of R3EOTcO3 Complexes (E = C,
 Si, Ge, Sn, Pb) and Related Compounds
;
_journal_name_full 'Inorganic Chemistry'
_journal_page_first 3525
_journal_page_last 3530
_journal_paper_doi 10.1021/ic1001094
_journal_volume 49
_journal_year 2010
_chemical_formula_moiety 'C4 H10 Cl3 O3 Tc, 2(C4 H8 O)'
_chemical_formula_sum 'C12 H26 Cl3 O5 Tc'
_chemical_formula_weight 454.68
_chemical_name_common '[TcOCl3(OH2)(THF)].2THF'
_chemical_name_systematic
;
 Aquatrichlorooxotetrahydofurantechnetium(V)
 tetrahydrofurane solvate
;
_space_group_IT_number 2
_symmetry_cell_setting triclinic
_symmetry_space_group_name_Hall '-P 1'
_symmetry_space_group_name_H-M 'P -1'
_atom_sites_solution_hydrogens geom
_atom_sites_solution_primary heavy
_atom_sites_solution_secondary difmap
_audit_creation_method SHELXL-97
_cell_angle_alpha 104.190(10)
_cell_angle_beta 109.400(10)
_cell_angle_gamma 97.400(10)
_cell_formula_units_Z 2
_cell_length_a 8.2940(10)
_cell_length_b 10.7250(10)
_cell_length_c 11.911(2)
_cell_measurement_reflns_used 8744
_cell_measurement_temperature 200(2)
_cell_measurement_theta_max 29.49
_cell_measurement_theta_min 2.01
_cell_volume 942.9(2)
_computing_cell_refinement 'STOE X-AREA'
_computing_data_collection 'STOE X-AREA'
_computing_data_reduction 'STOE X-RED'
_computing_molecular_graphics ORTEP3
_computing_publication_material WINGX
_computing_structure_refinement 'SHELXL-97 (Sheldrick, 1997)'
_computing_structure_solution 'SHELXS-86 (Sheldrick, 1986)'
_diffrn_ambient_temperature 200(2)
_diffrn_detector_area_resol_mean 6.67
_diffrn_measured_fraction_theta_full 0.982
_diffrn_measured_fraction_theta_max 0.982
_diffrn_measurement_device_type 'STOE IPDS 2T'
_diffrn_measurement_method 'rotation method'
_diffrn_radiation_monochromator graphite
_diffrn_radiation_source 'fine-focus sealed tube'
_diffrn_radiation_type MoK\a
_diffrn_radiation_wavelength 0.71073
_diffrn_reflns_av_R_equivalents 0.0904
_diffrn_reflns_av_sigmaI/netI 0.0725
_diffrn_reflns_limit_h_max 10
_diffrn_reflns_limit_h_min -11
_diffrn_reflns_limit_k_max 14
_diffrn_reflns_limit_k_min -14
_diffrn_reflns_limit_l_max 16
_diffrn_reflns_limit_l_min -13
_diffrn_reflns_number 10059
_diffrn_reflns_theta_full 29.21
_diffrn_reflns_theta_max 29.21
_diffrn_reflns_theta_min 1.91
_diffrn_standards_decay_% 0.1
_exptl_absorpt_coefficient_mu 1.203
_exptl_absorpt_correction_type none
_exptl_crystal_colour yellow
_exptl_crystal_density_diffrn 1.601
_exptl_crystal_density_method 'not measured'
_exptl_crystal_description plate
_exptl_crystal_F_000 464
_exptl_crystal_size_max 0.16
_exptl_crystal_size_mid 0.08
_exptl_crystal_size_min 0.03
_refine_diff_density_max 0.711
_refine_diff_density_min -1.308
_refine_diff_density_rms 0.150
_refine_ls_extinction_method none
_refine_ls_goodness_of_fit_ref 0.985
_refine_ls_hydrogen_treatment mixed
_refine_ls_matrix_type full
_refine_ls_number_parameters 198
_refine_ls_number_reflns 5036
_refine_ls_number_restraints 0
_refine_ls_restrained_S_all 0.985
_refine_ls_R_factor_all 0.0750
_refine_ls_R_factor_gt 0.0502
_refine_ls_shift/su_max 0.000
_refine_ls_shift/su_mean 0.000
_refine_ls_structure_factor_coef Fsqd
_refine_ls_weighting_details 'calc w=1/[\s^2^(Fo^2^)+(0.0798P)^2^+0.0000P] where P=(Fo^2^+2Fc^2^)/3'
_refine_ls_weighting_scheme calc
_refine_ls_wR_factor_gt 0.1215
_refine_ls_wR_factor_ref 0.1380
_reflns_number_gt 3714
_reflns_number_total 5036
_reflns_threshold_expression >2sigma(I)
_cod_data_source_file ic1001094_si_002_2.cif
_cod_data_source_block eotc1
_cod_database_code 4315259

loop_
_symmetry_equiv_pos_as_xyz
'x, y, z'
'-x, -y, -z'

loop_
_atom_site_label
_atom_site_type_symbol
_atom_site_fract_x
_atom_site_fract_y
_atom_site_fract_z
_atom_site_U_iso_or_equiv
_atom_site_adp_type
_atom_site_occupancy
_atom_site_symmetry_multiplicity
_atom_site_calc_flag
_atom_site_refinement_flags
_atom_site_disorder_assembly
_atom_site_disorder_group
Tc1 Tc 0.19295(4) 0.32236(3) 0.25933(3) 0.04042(12) Uani 1 1 d . . .
Cl1 Cl 0.16831(19) 0.49679(12) 0.17423(13) 0.0628(3) Uani 1 1 d . . .
Cl2 Cl 0.34267(18) 0.24013(15) 0.13529(14) 0.0709(4) Uani 1 1 d . . .
Cl3 Cl 0.14408(17) 0.11910(11) 0.29695(12) 0.0580(3) Uani 1 1 d . . .
O1 O 0.3591(4) 0.4001(4) 0.3883(3) 0.0607(9) Uani 1 1 d . . .
O2 O 0.0024(4) 0.3674(3) 0.3242(3) 0.0412(6) Uani 1 1 d . . .
O3 O -0.0559(4) 0.2196(3) 0.0846(3) 0.0474(7) Uani 1 1 d . . .
C31 C -0.2163(8) 0.1411(7) 0.0784(5) 0.0745(16) Uani 1 1 d . . .
H31A H -0.2517 0.1866 0.1443 0.089 Uiso 1 1 calc R . .
H31B H -0.1981 0.0566 0.0893 0.089 Uiso 1 1 calc R . .
C32 C -0.2620(8) 0.1798(6) -0.1169(5) 0.0660(13) Uani 1 1 d . . .
H32A H -0.2919 0.1182 -0.1993 0.079 Uiso 1 1 calc R . .
H32B H -0.2964 0.2609 -0.1262 0.079 Uiso 1 1 calc R . .
C33 C -0.3527(7) 0.1211(6) -0.0446(6) 0.0713(15) Uani 1 1 d . . .
H33A H -0.4449 0.1652 -0.0357 0.086 Uiso 1 1 calc R . .
H33B H -0.4044 0.0277 -0.0871 0.086 Uiso 1 1 calc R . .
C34 C -0.0715(7) 0.2066(6) -0.0428(4) 0.0633(13) Uani 1 1 d . . .
H34A H -0.0225 0.1344 -0.0736 0.076 Uiso 1 1 calc R . .
H34B H -0.0102 0.2874 -0.0474 0.076 Uiso 1 1 calc R . .
O4 O -0.1658(6) 0.2285(3) 0.4142(4) 0.0677(10) Uani 1 1 d . . .
C41 C -0.2098(13) 0.0930(6) 0.4009(10) 0.114(3) Uani 1 1 d . . .
H41A H -0.2641 0.0425 0.3129 0.136 Uiso 1 1 calc R . .
H41B H -0.1044 0.0636 0.4379 0.136 Uiso 1 1 calc R . .
C42 C -0.3254(15) 0.0723(7) 0.4598(11) 0.123(4) Uani 1 1 d . . .
H42A H -0.2783 0.0279 0.5212 0.148 Uiso 1 1 calc R . .
H42B H -0.4373 0.0168 0.3988 0.148 Uiso 1 1 calc R . .
C43 C -0.3498(10) 0.2008(6) 0.5216(7) 0.0794(18) Uani 1 1 d . . .
H43A H -0.2918 0.2245 0.6117 0.095 Uiso 1 1 calc R . .
H43B H -0.4735 0.1997 0.5005 0.095 Uiso 1 1 calc R . .
C44 C -0.2672(9) 0.2944(5) 0.4714(7) 0.0749(18) Uani 1 1 d . . .
H44A H -0.3569 0.3200 0.4109 0.090 Uiso 1 1 calc R . .
H44B H -0.1936 0.3734 0.5387 0.090 Uiso 1 1 calc R . .
O5 O -0.2103(6) 0.5141(4) 0.2570(4) 0.0755(12) Uani 1 1 d . . .
C51 C -0.2749(8) 0.5881(6) 0.3423(5) 0.0667(14) Uani 1 1 d . . .
H51A H -0.1897 0.6124 0.4274 0.080 Uiso 1 1 calc R . .
H51B H -0.3836 0.5368 0.3374 0.080 Uiso 1 1 calc R . .
C52 C -0.3047(13) 0.7065(7) 0.3053(8) 0.101(2) Uani 1 1 d . . .
H52A H -0.4240 0.7153 0.2924 0.121 Uiso 1 1 calc R . .
H52B H -0.2241 0.7850 0.3695 0.121 Uiso 1 1 calc R . .
C53 C -0.275(2) 0.6896(13) 0.1923(12) 0.176(7) Uani 1 1 d . . .
H53A H -0.1684 0.7507 0.2067 0.211 Uiso 1 1 calc R . .
H53B H -0.3725 0.7067 0.1300 0.211 Uiso 1 1 calc R . .
C54 C -0.2602(15) 0.5524(11) 0.1483(7) 0.130(4) Uani 1 1 d . . .
H54A H -0.3716 0.4966 0.0869 0.156 Uiso 1 1 calc R . .
H54B H -0.1720 0.5481 0.1116 0.156 Uiso 1 1 calc R . .
H21 H -0.062(8) 0.307(6) 0.356(6) 0.074(18) Uiso 1 1 d . . .
H22 H -0.061(9) 0.412(6) 0.304(6) 0.070(19) Uiso 1 1 d . . .

loop_
_atom_site_aniso_label
_atom_site_aniso_U_11
_atom_site_aniso_U_22
_atom_site_aniso_U_33
_atom_site_aniso_U_23
_atom_site_aniso_U_13
_atom_site_aniso_U_12
Tc1 0.03646(18) 0.04035(17) 0.04043(18) 0.00333(12) 0.01658(13) 0.00746(12)
Cl1 0.0773(8) 0.0493(6) 0.0675(7) 0.0200(5) 0.0370(6) 0.0035(5)
Cl2 0.0569(7) 0.0848(9) 0.0669(8) -0.0027(6) 0.0371(6) 0.0164(6)
Cl3 0.0680(7) 0.0475(5) 0.0613(7) 0.0179(5) 0.0227(6) 0.0255(5)
O1 0.0392(16) 0.067(2) 0.0585(19) -0.0012(16) 0.0141(15) 0.0032(14)
O2 0.0447(15) 0.0394(14) 0.0471(15) 0.0141(12) 0.0241(13) 0.0159(12)
O3 0.0471(16) 0.0498(15) 0.0388(14) 0.0078(12) 0.0167(13) -0.0005(12)
C31 0.058(3) 0.091(4) 0.055(3) 0.022(3) 0.011(2) -0.018(3)
C32 0.065(3) 0.072(3) 0.050(3) 0.015(2) 0.012(2) 0.013(3)
C33 0.051(3) 0.082(4) 0.072(4) 0.035(3) 0.009(3) 0.004(3)
C34 0.062(3) 0.078(3) 0.040(2) 0.008(2) 0.021(2) 0.003(2)
O4 0.090(3) 0.0438(16) 0.102(3) 0.0297(18) 0.070(3) 0.0194(17)
C41 0.166(8) 0.045(3) 0.193(9) 0.042(4) 0.142(8) 0.027(4)
C42 0.185(9) 0.062(4) 0.207(10) 0.067(5) 0.154(9) 0.045(5)
C43 0.099(5) 0.066(3) 0.094(5) 0.022(3) 0.067(4) 0.011(3)
C44 0.083(4) 0.045(2) 0.125(5) 0.023(3) 0.074(4) 0.020(2)
O5 0.095(3) 0.092(3) 0.070(2) 0.041(2) 0.043(2) 0.065(3)
C51 0.063(3) 0.091(4) 0.064(3) 0.029(3) 0.036(3) 0.035(3)
C52 0.129(7) 0.080(4) 0.123(7) 0.036(4) 0.070(6) 0.058(5)
C53 0.312(18) 0.196(11) 0.183(11) 0.154(10) 0.180(13) 0.192(13)
C54 0.161(9) 0.213(11) 0.061(4) 0.065(6) 0.051(5) 0.125(8)

loop_
_atom_type_symbol
_atom_type_description
_atom_type_scat_dispersion_real
_atom_type_scat_dispersion_imag
_atom_type_scat_source
C C 0.0033 0.0016 'International Tables Vol C Tables 4.2.6.8 and 6.1.1.4'
H H 0.0000 0.0000 'International Tables Vol C Tables 4.2.6.8 and 6.1.1.4'
O O 0.0106 0.0060 'International Tables Vol C Tables 4.2.6.8 and 6.1.1.4'
Cl Cl 0.1484 0.1585 'International Tables Vol C Tables 4.2.6.8 and 6.1.1.4'
Tc Tc -1.4390 0.7593 'International Tables Vol C Tables 4.2.6.8 and 6.1.1.4'

loop_
_geom_angle_atom_site_label_1
_geom_angle_atom_site_label_2
_geom_angle_atom_site_label_3
_geom_angle
_geom_angle_site_symmetry_1
_geom_angle_site_symmetry_3
_geom_angle_publ_flag
O1 Tc1 O2 96.80(15) . . ?
O1 Tc1 O3 175.43(15) . . ?
O2 Tc1 O3 78.66(12) . . ?
O1 Tc1 Cl2 99.11(13) . . ?
O2 Tc1 Cl2 164.08(9) . . ?
O3 Tc1 Cl2 85.43(9) . . ?
O1 Tc1 Cl1 97.87(14) . . ?
O2 Tc1 Cl1 88.52(9) . . ?
O3 Tc1 Cl1 81.59(8) . . ?
Cl2 Tc1 Cl1 89.49(6) . . ?
O1 Tc1 Cl3 97.97(14) . . ?
O2 Tc1 Cl3 87.43(9) . . ?
O3 Tc1 Cl3 82.45(8) . . ?
Cl2 Tc1 Cl3 90.18(5) . . ?
Cl1 Tc1 Cl3 164.01(5) . . ?
Tc1 O2 H21 123(3) . . ?
Tc1 O2 H22 127(5) . . ?
H21 O2 H22 104(6) . . ?
C34 O3 C31 107.4(4) . . ?
C34 O3 Tc1 125.2(3) . . ?
C31 O3 Tc1 126.9(3) . . ?
O3 C31 C33 107.9(4) . . ?
O3 C31 H31A 110.1 . . ?
C33 C31 H31A 110.1 . . ?
O3 C31 H31B 110.1 . . ?
C33 C31 H31B 110.1 . . ?
H31A C31 H31B 108.4 . . ?
C34 C32 C33 105.8(4) . . ?
C34 C32 H32A 110.6 . . ?
C33 C32 H32A 110.6 . . ?
C34 C32 H32B 110.6 . . ?
C33 C32 H32B 110.6 . . ?
H32A C32 H32B 108.7 . . ?
C31 C33 C32 106.0(5) . . ?
C31 C33 H33A 110.5 . . ?
C32 C33 H33A 110.5 . . ?
C31 C33 H33B 110.5 . . ?
C32 C33 H33B 110.5 . . ?
H33A C33 H33B 108.7 . . ?
O3 C34 C32 105.7(4) . . ?
O3 C34 H34A 110.6 . . ?
C32 C34 H34A 110.6 . . ?
O3 C34 H34B 110.6 . . ?
C32 C34 H34B 110.6 . . ?
H34A C34 H34B 108.7 . . ?
C44 O4 C41 109.0(4) . . ?
C42 C41 O4 109.4(5) . . ?
C42 C41 H41A 109.8 . . ?
O4 C41 H41A 109.8 . . ?
C42 C41 H41B 109.8 . . ?
O4 C41 H41B 109.8 . . ?
H41A C41 H41B 108.2 . . ?
C41 C42 C43 108.6(5) . . ?
C41 C42 H42A 110.0 . . ?
C43 C42 H42A 110.0 . . ?
C41 C42 H42B 110.0 . . ?
C43 C42 H42B 110.0 . . ?
H42A C42 H42B 108.3 . . ?
C42 C43 C44 103.9(5) . . ?
C42 C43 H43A 111.0 . . ?
C44 C43 H43A 111.0 . . ?
C42 C43 H43B 111.0 . . ?
C44 C43 H43B 111.0 . . ?
H43A C43 H43B 109.0 . . ?
O4 C44 C43 107.0(4) . . ?
O4 C44 H44A 110.3 . . ?
C43 C44 H44A 110.3 . . ?
O4 C44 H44B 110.3 . . ?
C43 C44 H44B 110.3 . . ?
H44A C44 H44B 108.6 . . ?
C54 O5 C51 108.7(5) . . ?
O5 C51 C52 106.1(5) . . ?
O5 C51 H51A 110.5 . . ?
C52 C51 H51A 110.5 . . ?
O5 C51 H51B 110.5 . . ?
C52 C51 H51B 110.5 . . ?
H51A C51 H51B 108.7 . . ?
C53 C52 C51 106.2(6) . . ?
C53 C52 H52A 110.5 . . ?
C51 C52 H52A 110.5 . . ?
C53 C52 H52B 110.5 . . ?
C51 C52 H52B 110.5 . . ?
H52A C52 H52B 108.7 . . ?
C52 C53 C54 107.9(7) . . ?
C52 C53 H53A 110.1 . . ?
C54 C53 H53A 110.1 . . ?
C52 C53 H53B 110.1 . . ?
C54 C53 H53B 110.1 . . ?
H53A C53 H53B 108.4 . . ?
O5 C54 C53 103.9(7) . . ?
O5 C54 H54A 111.0 . . ?
C53 C54 H54A 111.0 . . ?
O5 C54 H54B 111.0 . . ?
C53 C54 H54B 111.0 . . ?
H54A C54 H54B 109.0 . . ?

loop_
_geom_bond_atom_site_label_1
_geom_bond_atom_site_label_2
_geom_bond_distance
_geom_bond_site_symmetry_2
_geom_bond_publ_flag
Tc1 O1 1.620(3) . ?
Tc1 O2 2.037(3) . ?
Tc1 O3 2.290(3) . ?
Tc1 Cl2 2.3162(12) . ?
Tc1 Cl1 2.3366(13) . ?
Tc1 Cl3 2.3429(12) . ?
O2 H21 1.01(7) . ?
O2 H22 0.77(6) . ?
O3 C34 1.448(6) . ?
O3 C31 1.450(6) . ?
C31 C33 1.468(7) . ?
C31 H31A 0.9700 . ?
C31 H31B 0.9700 . ?
C32 C34 1.480(8) . ?
C32 C33 1.510(8) . ?
C32 H32A 0.9700 . ?
C32 H32B 0.9700 . ?
C33 H33A 0.9700 . ?
C33 H33B 0.9700 . ?
C34 H34A 0.9700 . ?
C34 H34B 0.9700 . ?
O4 C44 1.404(6) . ?
O4 C41 1.407(6) . ?
C41 C42 1.389(10) . ?
C41 H41A 0.9700 . ?
C41 H41B 0.9700 . ?
C42 C43 1.468(9) . ?
C42 H42A 0.9700 . ?
C42 H42B 0.9700 . ?
C43 C44 1.491(8) . ?
C43 H43A 0.9700 . ?
C43 H43B 0.9700 . ?
C44 H44A 0.9700 . ?
C44 H44B 0.9700 . ?
O5 C54 1.401(8) . ?
O5 C51 1.423(6) . ?
C51 C52 1.467(9) . ?
C51 H51A 0.9700 . ?
C51 H51B 0.9700 . ?
C52 C53 1.418(12) . ?
C52 H52A 0.9700 . ?
C52 H52B 0.9700 . ?
C53 C54 1.472(14) . ?
C53 H53A 0.9700 . ?
C53 H53B 0.9700 . ?
C54 H54A 0.9700 . ?
C54 H54B 0.9700 . ?

loop_
_geom_hbond_atom_site_label_D
_geom_hbond_atom_site_label_H
_geom_hbond_atom_site_label_A
_geom_hbond_distance_DH
_geom_hbond_distance_HA
_geom_hbond_distance_DA
_geom_hbond_angle_DHA
_geom_hbond_site_symmetry_A
O2 H21 O4 1.01(7) 1.56(7) 2.561(4) 173(6) .
O2 H22 O5 0.77(6) 1.80(6) 2.574(4) 180(8) .
